data_4327954
loop_
_publ_author_name
'Virendra Kumar Rai'
'Masayoshi Nishiura'
'Masanori Takimoto'
'Shanshan Zhao'
'Yu Liu'
'Zhaomin Hou'

_publ_section_title
;
 Bis-Cyclometalated Iridium(III) Complexes Bearing Ancillary Guanidinate
 Ligands. Synthesis, Structure, and Highly Efficient Electroluminescence
;
_journal_name_full 'Inorganic Chemistry'
_journal_page_first 822
_journal_page_last 835
_journal_paper_doi 10.1021/ic201217a
_journal_volume 51
_journal_year 2012
_chemical_formula_moiety 'C37 H36 Ir N5, 0.5(C3 H6 O)'
_chemical_formula_sum 'C38.5 H39 Ir N5 O0.5'
_chemical_formula_weight 771.94
_chemical_name_common Ir(ppy)2(indgua)
_chemical_name_systematic
; 
 ? 
;
_space_group_IT_number 15
_symmetry_cell_setting monoclinic
_symmetry_space_group_name_Hall '-C 2yc'
_symmetry_space_group_name_H-M 'C 1 2/c 1'
_atom_sites_solution_hydrogens geom
_atom_sites_solution_primary direct
_atom_sites_solution_secondary difmap
_audit_creation_method SHELXL-97
_cell_angle_alpha 90.00
_cell_angle_beta 114.071(6)
_cell_angle_gamma 90.00
_cell_formula_units_Z 8
_cell_length_a 22.451(6)
_cell_length_b 12.203(3)
_cell_length_c 26.487(6)
_cell_measurement_temperature 173(2)
_cell_volume 6626(3)
_computing_cell_refinement 'Bruker SMART'
_computing_data_collection 'Bruker SMART'
_computing_data_reduction 'Bruker SHELXTL'
_computing_molecular_graphics 'Bruker SHELXTL'
_computing_publication_material 'Bruker SHELXTL'
_computing_structure_refinement 'SHELXL-97 (Sheldrick, 1997)'
_computing_structure_solution 'SHELXS-97 (Sheldrick, 1990)'
_diffrn_ambient_temperature 173(2)
_diffrn_measured_fraction_theta_full 0.994
_diffrn_measured_fraction_theta_max 0.994
_diffrn_measurement_device_type 'CCD area detector'
_diffrn_measurement_method 'phi and omega scans'
_diffrn_radiation_monochromator graphite
_diffrn_radiation_source 'fine-focus sealed tube'
_diffrn_radiation_type MoK\a
_diffrn_radiation_wavelength 0.71073
_diffrn_reflns_av_R_equivalents 0.0662
_diffrn_reflns_av_sigmaI/netI 0.0858
_diffrn_reflns_limit_h_max 26
_diffrn_reflns_limit_h_min -26
_diffrn_reflns_limit_k_max 7
_diffrn_reflns_limit_k_min -14
_diffrn_reflns_limit_l_max 31
_diffrn_reflns_limit_l_min -31
_diffrn_reflns_number 16509
_diffrn_reflns_theta_full 25.22
_diffrn_reflns_theta_max 25.22
_diffrn_reflns_theta_min 1.68
_exptl_absorpt_coefficient_mu 4.067
_exptl_absorpt_correction_T_max 0.4968
_exptl_absorpt_correction_T_min 0.2931
_exptl_absorpt_correction_type multi-scan
_exptl_absorpt_process_details SADABS
_exptl_crystal_colour yellow
_exptl_crystal_density_diffrn 1.548
_exptl_crystal_description prism
_exptl_crystal_F_000 3088
_exptl_crystal_size_max 0.40
_exptl_crystal_size_mid 0.30
_exptl_crystal_size_min 0.20
_refine_diff_density_max 2.099
_refine_diff_density_min -1.079
_refine_diff_density_rms 0.138
_refine_ls_extinction_method none
_refine_ls_goodness_of_fit_ref 1.071
_refine_ls_hydrogen_treatment none
_refine_ls_matrix_type full
_refine_ls_number_parameters 412
_refine_ls_number_reflns 5947
_refine_ls_number_restraints 0
_refine_ls_restrained_S_all 1.071
_refine_ls_R_factor_all 0.0820
_refine_ls_R_factor_gt 0.0552
_refine_ls_shift/su_max 0.000
_refine_ls_shift/su_mean 0.000
_refine_ls_structure_factor_coef Fsqd
_refine_ls_weighting_details 'calc w=1/[\s^2^(Fo^2^)+(0.0325P)^2^+0.0000P] where P=(Fo^2^+2Fc^2^)/3'
_refine_ls_weighting_scheme calc
_refine_ls_wR_factor_gt 0.0966
_refine_ls_wR_factor_ref 0.1045
_reflns_number_gt 4534
_reflns_number_total 5947
_reflns_threshold_expression >2sigma(I)
_cod_data_source_file ic201217a_si_002_07.cif
_cod_data_source_block 7
_cod_depositor_comments
;

2021-08-30
Z value and formula fixed to values more according to usual
chemical conventions.                 miguel
;
_cod_original_formula_sum 'C77 H78 Ir2 N10 O'
_cod_original_formula_weight 1543.89
_cod_original_formula_moiety '2(C37 H36 Ir N5), C3 H6 O'
_cod_original_formula_units_Z 4
_cod_database_code 4327954

loop_
_symmetry_equiv_pos_as_xyz
'x, y, z'
'-x, y, -z+1/2'
'x+1/2, y+1/2, z'
'-x+1/2, y+1/2, -z+1/2'
'-x, -y, -z'
'x, -y, z-1/2'
'-x+1/2, -y+1/2, -z'
'x+1/2, -y+1/2, z-1/2'

loop_
_atom_site_label
_atom_site_type_symbol
_atom_site_fract_x
_atom_site_fract_y
_atom_site_fract_z
_atom_site_U_iso_or_equiv
_atom_site_adp_type
_atom_site_occupancy
_atom_site_symmetry_multiplicity
_atom_site_calc_flag
_atom_site_refinement_flags
Ir1 Ir 0.891372(16) 0.21305(3) 0.874390(13) 0.03021(11) Uani 1 1 d .
N1 N 0.8611(3) 0.1756(5) 0.7925(3) 0.0334(17) Uani 1 1 d .
N2 N 0.9124(3) 0.2444(5) 0.9557(3) 0.0301(16) Uani 1 1 d .
N3 N 0.9348(3) 0.3729(5) 0.8683(3) 0.0359(17) Uani 1 1 d .
N4 N 0.9946(3) 0.2208(6) 0.8881(3) 0.0322(15) Uani 1 1 d .
N5 N 1.0461(4) 0.3917(6) 0.8762(3) 0.046(2) Uani 1 1 d .
O1 O 0.5000 0.1636(12) 0.7500 0.147(7) Uani 1 2 d S
C1 C 0.8707(4) 0.0548(6) 0.8764(3) 0.0294(19) Uani 1 1 d .
C2 C 0.8439(4) 0.0026(7) 0.8244(3) 0.033(2) Uani 1 1 d .
C3 C 0.8241(4) -0.1092(7) 0.8182(4) 0.047(2) Uani 1 1 d .
H3 H 0.8069 -0.1423 0.7827 0.056 Uiso 1 1 calc R
C4 C 0.8301(4) -0.1697(7) 0.8647(4) 0.047(2) Uani 1 1 d .
H4 H 0.8170 -0.2443 0.8610 0.056 Uiso 1 1 calc R
C5 C 0.8552(4) -0.1202(8) 0.9163(4) 0.050(2) Uani 1 1 d .
H5 H 0.8593 -0.1615 0.9479 0.059 Uiso 1 1 calc R
C6 C 0.8745(4) -0.0107(7) 0.9223(4) 0.039(2) Uani 1 1 d .
H6 H 0.8907 0.0214 0.9581 0.047 Uiso 1 1 calc R
C7 C 0.8388(4) 0.0702(7) 0.7769(3) 0.034(2) Uani 1 1 d .
C8 C 0.8146(4) 0.0401(8) 0.7215(4) 0.047(2) Uani 1 1 d .
H8 H 0.7989 -0.0323 0.7109 0.057 Uiso 1 1 calc R
C9 C 0.8133(5) 0.1143(8) 0.6816(4) 0.052(3) Uani 1 1 d .
H9 H 0.7970 0.0928 0.6439 0.063 Uiso 1 1 calc R
C10 C 0.8357(4) 0.2198(9) 0.6968(4) 0.049(2) Uani 1 1 d .
H10 H 0.8347 0.2723 0.6700 0.059 Uiso 1 1 calc R
C11 C 0.8600(4) 0.2468(7) 0.7533(3) 0.039(2) Uani 1 1 d .
H11 H 0.8765 0.3187 0.7643 0.047 Uiso 1 1 calc R
C12 C 0.8000(4) 0.2441(6) 0.8685(4) 0.033(2) Uani 1 1 d .
C13 C 0.7979(4) 0.2808(7) 0.9186(3) 0.038(2) Uani 1 1 d .
C14 C 0.7381(4) 0.3102(7) 0.9199(4) 0.046(2) Uani 1 1 d .
H14 H 0.7374 0.3381 0.9531 0.056 Uiso 1 1 calc R
C15 C 0.6804(5) 0.2993(9) 0.8735(5) 0.060(3) Uani 1 1 d .
H15 H 0.6401 0.3191 0.8748 0.072 Uiso 1 1 calc R
C16 C 0.6819(4) 0.2587(8) 0.8247(4) 0.053(3) Uani 1 1 d .
H16 H 0.6421 0.2489 0.7931 0.063 Uiso 1 1 calc R
C17 C 0.7411(4) 0.2322(7) 0.8216(4) 0.040(2) Uani 1 1 d .
H17 H 0.7414 0.2062 0.7879 0.048 Uiso 1 1 calc R
C18 C 0.8595(4) 0.2798(7) 0.9667(3) 0.037(2) Uani 1 1 d .
C19 C 0.8700(5) 0.3118(7) 1.0198(4) 0.048(3) Uani 1 1 d .
H19 H 0.8350 0.3417 1.0267 0.057 Uiso 1 1 calc R
C20 C 0.9309(5) 0.3010(8) 1.0633(4) 0.054(3) Uani 1 1 d .
H20 H 0.9379 0.3223 1.0998 0.065 Uiso 1 1 calc R
C21 C 0.9701(4) 0.2326(7) 0.9982(3) 0.038(2) Uani 1 1 d .
H21 H 1.0053 0.2050 0.9909 0.046 Uiso 1 1 calc R
C22 C 0.9816(5) 0.2578(7) 1.0517(4) 0.046(2) Uani 1 1 d .
H22 H 1.0235 0.2461 1.0806 0.056 Uiso 1 1 calc R
C23 C 0.9917(4) 0.3268(7) 0.8778(4) 0.041(2) Uani 1 1 d .
C24 C 0.9233(4) 0.4922(7) 0.8697(4) 0.041(2) Uani 1 1 d .
H24 H 0.9650 0.5317 0.8769 0.049 Uiso 1 1 calc R
C25 C 0.9025(5) 0.5172(8) 0.9174(4) 0.062(3) Uani 1 1 d .
H25A H 0.9356 0.4893 0.9522 0.093 Uiso 1 1 calc R
H25B H 0.8606 0.4817 0.9100 0.093 Uiso 1 1 calc R
H25C H 0.8981 0.5966 0.9203 0.093 Uiso 1 1 calc R
C26 C 0.8712(5) 0.5313(8) 0.8140(4) 0.071(3) Uani 1 1 d .
H26A H 0.8323 0.4852 0.8036 0.107 Uiso 1 1 calc R
H26B H 0.8885 0.5261 0.7855 0.107 Uiso 1 1 calc R
H26C H 0.8597 0.6076 0.8174 0.107 Uiso 1 1 calc R
C27 C 1.0426(4) 0.1488(8) 0.8806(4) 0.043(2) Uani 1 1 d .
H27 H 1.0854 0.1880 0.8931 0.052 Uiso 1 1 calc R
C28 C 1.0508(5) 0.0466(8) 0.9162(4) 0.066(3) Uani 1 1 d .
H28A H 1.0085 0.0101 0.9055 0.100 Uiso 1 1 calc R
H28B H 1.0674 0.0678 0.9552 0.100 Uiso 1 1 calc R
H28C H 1.0817 -0.0037 0.9108 0.100 Uiso 1 1 calc R
C29 C 1.0212(5) 0.1157(10) 0.8209(4) 0.081(4) Uani 1 1 d .
H29A H 1.0141 0.1814 0.7979 0.121 Uiso 1 1 calc R
H29B H 0.9806 0.0738 0.8090 0.121 Uiso 1 1 calc R
H29C H 1.0551 0.0703 0.8170 0.121 Uiso 1 1 calc R
C30 C 1.0441(5) 0.4521(8) 0.8295(4) 0.052(3) Uani 1 1 d .
H30 H 1.0064 0.4621 0.7962 0.062 Uiso 1 1 calc R
C31 C 1.1029(5) 0.4927(8) 0.8396(4) 0.055(3) Uani 1 1 d .
H31 H 1.1144 0.5351 0.8148 0.066 Uiso 1 1 calc R
C32 C 1.1465(5) 0.4600(8) 0.8956(5) 0.052(3) Uani 1 1 d .
C33 C 1.1083(4) 0.3976(7) 0.9159(4) 0.044(2) Uani 1 1 d .
C34 C 1.1346(5) 0.3539(8) 0.9696(4) 0.057(3) Uani 1 1 d .
H34 H 1.1088 0.3122 0.9834 0.069 Uiso 1 1 calc R
C35 C 1.1993(6) 0.3743(9) 1.0011(5) 0.070(3) Uani 1 1 d .
H35 H 1.2184 0.3480 1.0381 0.084 Uiso 1 1 calc R
C36 C 1.2387(5) 0.4345(10) 0.9796(6) 0.079(4) Uani 1 1 d .
H36 H 1.2839 0.4438 1.0018 0.094 Uiso 1 1 calc R
C37 C 1.2119(5) 0.4798(9) 0.9265(5) 0.063(3) Uani 1 1 d .
H37 H 1.2373 0.5220 0.9124 0.075 Uiso 1 1 calc R
C38 C 0.5000 0.2597(13) 0.7500 0.068(5) Uani 1 2 d S
C39 C 0.4793(7) 0.3206(15) 0.7894(6) 0.182(10) Uani 1 1 d .
H39A H 0.5181 0.3460 0.8211 0.273 Uiso 1 1 calc R
H39B H 0.4539 0.2719 0.8024 0.273 Uiso 1 1 calc R
H39C H 0.4526 0.3838 0.7705 0.273 Uiso 1 1 calc R

loop_
_atom_site_aniso_label
_atom_site_aniso_U_11
_atom_site_aniso_U_22
_atom_site_aniso_U_33
_atom_site_aniso_U_23
_atom_site_aniso_U_13
_atom_site_aniso_U_12
Ir1 0.02812(18) 0.02777(18) 0.03596(18) -0.00194(18) 0.01432(14) -0.00255(17)
N1 0.039(4) 0.026(4) 0.030(4) 0.002(3) 0.010(3) -0.003(3)
N2 0.033(4) 0.025(4) 0.033(4) -0.006(3) 0.014(3) -0.007(3)
N3 0.039(4) 0.020(4) 0.052(4) -0.005(3) 0.022(4) -0.008(3)
N4 0.030(4) 0.028(4) 0.039(4) 0.001(4) 0.013(3) 0.000(3)
N5 0.044(5) 0.040(5) 0.064(5) -0.009(4) 0.032(4) -0.009(4)
O1 0.113(12) 0.056(10) 0.241(19) 0.000 0.039(12) 0.000
C1 0.024(4) 0.023(4) 0.034(5) -0.001(4) 0.004(4) 0.005(3)
C2 0.023(4) 0.030(5) 0.047(5) 0.000(4) 0.014(4) -0.001(4)
C3 0.044(6) 0.037(6) 0.053(6) -0.018(5) 0.014(5) -0.006(4)
C4 0.057(6) 0.019(5) 0.071(7) -0.002(5) 0.032(6) -0.006(4)
C5 0.045(6) 0.047(6) 0.063(6) 0.013(5) 0.028(5) 0.006(5)
C6 0.034(5) 0.033(5) 0.045(5) -0.001(4) 0.012(4) 0.002(4)
C7 0.027(5) 0.032(5) 0.040(5) -0.010(4) 0.011(4) 0.001(4)
C8 0.048(6) 0.037(6) 0.051(6) -0.007(5) 0.013(5) -0.003(4)
C9 0.062(7) 0.054(7) 0.032(5) -0.006(5) 0.010(5) -0.002(5)
C10 0.047(6) 0.056(7) 0.046(5) 0.004(5) 0.020(5) -0.001(5)
C11 0.031(5) 0.036(5) 0.041(5) 0.001(4) 0.005(4) 0.004(4)
C12 0.036(5) 0.021(4) 0.050(5) 0.005(4) 0.025(4) -0.009(3)
C13 0.040(5) 0.033(5) 0.049(5) 0.001(4) 0.026(4) -0.005(4)
C14 0.044(6) 0.043(7) 0.066(6) 0.004(5) 0.035(5) -0.001(4)
C15 0.041(6) 0.062(8) 0.092(8) 0.011(6) 0.043(6) 0.013(5)
C16 0.033(5) 0.050(7) 0.072(7) 0.026(5) 0.019(5) 0.003(4)
C17 0.035(5) 0.027(5) 0.056(6) 0.006(4) 0.017(5) 0.001(4)
C18 0.036(5) 0.033(5) 0.047(5) 0.013(5) 0.023(4) -0.005(4)
C19 0.052(6) 0.047(7) 0.058(6) -0.008(5) 0.037(5) -0.006(5)
C20 0.071(7) 0.055(7) 0.044(6) -0.011(5) 0.031(6) -0.021(6)
C21 0.038(5) 0.033(6) 0.046(5) -0.004(4) 0.020(4) -0.003(4)
C22 0.041(5) 0.056(7) 0.045(5) -0.006(5) 0.021(5) -0.009(4)
C23 0.041(6) 0.038(6) 0.049(6) -0.012(4) 0.024(5) -0.004(4)
C24 0.041(5) 0.026(5) 0.070(7) -0.008(5) 0.037(5) -0.007(4)
C25 0.087(8) 0.041(6) 0.072(7) -0.015(5) 0.046(7) -0.011(6)
C26 0.079(8) 0.054(8) 0.086(9) 0.012(6) 0.039(7) 0.025(6)
C27 0.026(5) 0.054(6) 0.047(5) -0.007(5) 0.012(4) -0.001(4)
C28 0.067(7) 0.061(8) 0.078(8) 0.006(6) 0.036(6) 0.033(6)
C29 0.065(8) 0.126(12) 0.061(7) -0.020(7) 0.034(6) 0.029(7)
C30 0.072(7) 0.042(6) 0.049(6) 0.005(5) 0.034(6) -0.005(5)
C31 0.067(7) 0.040(6) 0.071(7) -0.005(5) 0.042(6) -0.009(5)
C32 0.043(6) 0.043(6) 0.083(8) -0.019(5) 0.038(6) -0.008(5)
C33 0.039(6) 0.035(6) 0.060(6) -0.016(5) 0.021(5) -0.004(4)
C34 0.060(7) 0.053(7) 0.051(6) -0.013(5) 0.014(6) -0.001(5)
C35 0.076(8) 0.059(8) 0.071(8) -0.017(6) 0.026(7) -0.005(6)
C36 0.035(7) 0.082(10) 0.111(11) -0.027(8) 0.022(7) -0.005(6)
C37 0.042(6) 0.050(7) 0.107(10) -0.019(7) 0.041(7) -0.005(5)
C38 0.046(9) 0.042(10) 0.081(12) 0.000 -0.011(8) 0.000
C39 0.094(12) 0.28(3) 0.127(14) -0.122(16) -0.005(10) 0.024(14)

loop_
_atom_type_symbol
_atom_type_description
_atom_type_scat_dispersion_real
_atom_type_scat_dispersion_imag
_atom_type_scat_source
C C 0.0033 0.0016 'International Tables Vol C Tables 4.2.6.8 and 6.1.1.4'
H H 0.0000 0.0000 'International Tables Vol C Tables 4.2.6.8 and 6.1.1.4'
N N 0.0061 0.0033 'International Tables Vol C Tables 4.2.6.8 and 6.1.1.4'
O O 0.0106 0.0060 'International Tables Vol C Tables 4.2.6.8 and 6.1.1.4'
Ir Ir -1.4442 7.9887 'International Tables Vol C Tables 4.2.6.8 and 6.1.1.4'

loop_
_geom_angle_atom_site_label_1
_geom_angle_atom_site_label_2
_geom_angle_atom_site_label_3
_geom_angle
_geom_angle_site_symmetry_1
_geom_angle_site_symmetry_3
C1 Ir1 C12 86.8(3) . .
C1 Ir1 N1 80.3(3) . .
C12 Ir1 N1 94.1(3) . .
C1 Ir1 N2 96.3(3) . .
C12 Ir1 N2 80.7(3) . .
N1 Ir1 N2 174.0(3) . .
C1 Ir1 N4 106.2(3) . .
C12 Ir1 N4 166.0(3) . .
N1 Ir1 N4 93.2(2) . .
N2 Ir1 N4 92.5(2) . .
C1 Ir1 N3 165.8(3) . .
C12 Ir1 N3 106.9(3) . .
N1 Ir1 N3 94.9(2) . .
N2 Ir1 N3 89.6(2) . .
N4 Ir1 N3 60.5(3) . .
C1 Ir1 C23 136.1(3) . .
C12 Ir1 C23 137.1(3) . .
N1 Ir1 C23 93.7(3) . .
N2 Ir1 C23 92.2(3) . .
N4 Ir1 C23 30.2(2) . .
N3 Ir1 C23 30.3(2) . .
C11 N1 C7 118.6(7) . .
C11 N1 Ir1 124.7(6) . .
C7 N1 Ir1 116.7(5) . .
C21 N2 C18 118.1(7) . .
C21 N2 Ir1 126.7(6) . .
C18 N2 Ir1 115.1(5) . .
C23 N3 C24 125.3(7) . .
C23 N3 Ir1 91.9(5) . .
C24 N3 Ir1 140.9(5) . .
C23 N4 C27 122.4(7) . .
C23 N4 Ir1 92.8(5) . .
C27 N4 Ir1 137.5(6) . .
C33 N5 C30 107.5(8) . .
C33 N5 C23 127.4(8) . .
C30 N5 C23 124.8(8) . .
C2 C1 C6 115.7(8) . .
C2 C1 Ir1 115.0(6) . .
C6 C1 Ir1 129.1(6) . .
C1 C2 C3 122.2(8) . .
C1 C2 C7 115.9(8) . .
C3 C2 C7 121.9(8) . .
C4 C3 C2 119.6(8) . .
C5 C4 C3 119.6(9) . .
C4 C5 C6 120.9(9) . .
C5 C6 C1 122.0(8) . .
N1 C7 C8 120.0(8) . .
N1 C7 C2 112.0(7) . .
C8 C7 C2 128.0(8) . .
C9 C8 C7 120.7(9) . .
C10 C9 C8 119.7(9) . .
C9 C10 C11 117.8(9) . .
N1 C11 C10 123.1(8) . .
C17 C12 C13 118.7(8) . .
C17 C12 Ir1 127.4(7) . .
C13 C12 Ir1 113.9(6) . .
C14 C13 C12 120.0(8) . .
C14 C13 C18 124.1(8) . .
C12 C13 C18 115.8(7) . .
C15 C14 C13 120.9(9) . .
C14 C15 C16 119.3(9) . .
C15 C16 C17 121.1(9) . .
C16 C17 C12 119.9(9) . .
C19 C18 N2 119.3(8) . .
C19 C18 C13 126.6(8) . .
N2 C18 C13 114.0(7) . .
C18 C19 C20 121.2(8) . .
C19 C20 C22 117.9(8) . .
N2 C21 C22 124.0(8) . .
C21 C22 C20 119.1(9) . .
N4 C23 N3 114.7(8) . .
N4 C23 N5 124.3(8) . .
N3 C23 N5 121.0(8) . .
N4 C23 Ir1 57.0(4) . .
N3 C23 Ir1 57.8(4) . .
N5 C23 Ir1 176.7(6) . .
N3 C24 C26 110.7(7) . .
N3 C24 C25 109.2(7) . .
C26 C24 C25 111.0(8) . .
N4 C27 C29 111.4(7) . .
N4 C27 C28 108.3(7) . .
C29 C27 C28 109.6(9) . .
C31 C30 N5 110.0(9) . .
C30 C31 C32 107.5(9) . .
C37 C32 C33 122.4(11) . .
C37 C32 C31 131.6(10) . .
C33 C32 C31 106.0(9) . .
N5 C33 C34 129.5(9) . .
N5 C33 C32 109.0(9) . .
C34 C33 C32 121.5(9) . .
C35 C34 C33 116.9(10) . .
C34 C35 C36 121.4(11) . .
C37 C36 C35 121.3(10) . .
C32 C37 C36 116.4(10) . .
O1 C38 C39 119.7(10) . 2_656
O1 C38 C39 119.7(10) . .
C39 C38 C39 121(2) 2_656 .

loop_
_geom_bond_atom_site_label_1
_geom_bond_atom_site_label_2
_geom_bond_distance
_geom_bond_site_symmetry_2
Ir1 C1 1.992(8) .
Ir1 C12 2.028(8) .
Ir1 N1 2.042(6) .
Ir1 N2 2.045(6) .
Ir1 N4 2.196(6) .
Ir1 N3 2.216(7) .
Ir1 C23 2.617(9) .
N1 C11 1.347(10) .
N1 C7 1.382(10) .
N2 C21 1.332(10) .
N2 C18 1.401(10) .
N3 C23 1.322(10) .
N3 C24 1.482(10) .
N4 C23 1.319(10) .
N4 C27 1.466(10) .
N5 C33 1.365(10) .
N5 C30 1.424(11) .
N5 C23 1.470(11) .
O1 C38 1.173(17) .
C1 C2 1.410(10) .
C1 C6 1.428(11) .
C2 C3 1.424(11) .
C2 C7 1.469(11) .
C3 C4 1.393(12) .
C4 C5 1.386(12) .
C5 C6 1.394(11) .
C7 C8 1.390(11) .
C8 C9 1.383(12) .
C9 C10 1.381(12) .
C10 C11 1.406(11) .
C12 C17 1.404(11) .
C12 C13 1.421(11) .
C13 C14 1.402(11) .
C13 C18 1.448(11) .
C14 C15 1.382(12) .
C15 C16 1.397(13) .
C16 C17 1.404(11) .
C18 C19 1.385(11) .
C19 C20 1.389(12) .
C20 C22 1.397(12) .
C21 C22 1.366(11) .
C24 C26 1.537(12) .
C24 C25 1.548(11) .
C27 C29 1.507(11) .
C27 C28 1.530(12) .
C30 C31 1.330(12) .
C31 C32 1.461(13) .
C32 C37 1.380(13) .
C32 C33 1.407(13) .
C33 C34 1.403(12) .
C34 C35 1.370(13) .
C35 C36 1.437(15) .
C36 C37 1.398(15) .
C38 C39 1.501(15) 2_656
C38 C39 1.501(15) .
